data_2222783
loop_
_publ_author_name
'Zhu, Xue-Wen'
'Xiao, Bo'
'Yin, Zhi-Gang'
'Qian, Heng-Yu'
'Li, Gang-Sen'

_publ_section_title
;[\m-1,1'-(Butane-1,4-diyl)di-1<i>H</i>-benzimidazole-\k^2^<i>N</i>^3^:<i>N</i>^3'^]bis{[<i>N</i>,<i>N</i>'-bis(carboxymethyl)ethylenediamine-<i>N</i>,<i>N</i>'-diacetato-\k^5^<i>O</i>,<i>O</i>',<i>O</i>'',<i>N</i>,<i>N</i>']mercury(II)}
 methanol disolvate
;
_journal_coeditor_code LH2830
_journal_issue 8
_journal_name_full 'Acta Crystallographica Section E'
_journal_page_first m912
_journal_paper_doi 10.1107/S1600536809026221
_journal_volume 65
_journal_year 2009
_chemical_formula_iupac '[Hg2 (C10 H14 N2 O8)2 (C18 H18 N4)], 2C H4 O'
_chemical_formula_moiety 'C38 H46 Hg2 N8 O16, 2(C H4 O)'
_chemical_formula_sum 'C40 H54 Hg2 N8 O18'
_chemical_formula_weight 1336.09
_chemical_name_systematic
;
[\m-1,1'-(Butane-1,4-diyl)di-1<i>H</i>-benzimidazole-\k^2^<i>N</i>^3^:
<i>N</i>^3'^]bis{[<i>N</i>,<i>N</i>'-bis(carboxymethyl)ethylenediamine-
<i>N</i>,<i>N</i>'-diacetato-\k^5^<i>O</i>,<i>O</i>',<i>O</i>'',<i>N</i>,
<i>N</i>']mercury(II)} methanol disolvate
;
_space_group_IT_number 14
_symmetry_cell_setting monoclinic
_symmetry_space_group_name_Hall '-P 2yn'
_symmetry_space_group_name_H-M 'P 1 21/n 1'
_atom_sites_solution_hydrogens geom
_atom_sites_solution_primary direct
_atom_sites_solution_secondary difmap
_audit_creation_method SHELXL-97
_cell_angle_alpha 90.00
_cell_angle_beta 104.035(13)
_cell_angle_gamma 90.00
_cell_formula_units_Z 2
_cell_length_a 10.274(2)
_cell_length_b 19.990(3)
_cell_length_c 11.4717(17)
_cell_measurement_reflns_used 2608
_cell_measurement_temperature 291(2)
_cell_measurement_theta_max 25.33
_cell_measurement_theta_min 2.36
_cell_volume 2285.7(7)
_computing_cell_refinement 'SAINT (Bruker, 1999)'
_computing_data_collection 'SMART (Bruker, 1998)'
_computing_data_reduction 'SAINT (Bruker, 1999)'
_computing_molecular_graphics 'SHELXTL (Sheldrick, 2008) and PLATON (Spek, 2009)'
_computing_publication_material 'SHELXTL (Sheldrick, 2008)'
_computing_structure_refinement 'SHELXTL (Sheldrick, 2008)'
_computing_structure_solution 'SHELXTL (Sheldrick, 2008)'
_diffrn_ambient_temperature 291(2)
_diffrn_measured_fraction_theta_full 0.978
_diffrn_measured_fraction_theta_max 0.978
_diffrn_measurement_device_type 'Bruker SMART APEX'
_diffrn_measurement_method '\f and \w'
_diffrn_radiation_monochromator graphite
_diffrn_radiation_source 'sealed tube'
_diffrn_radiation_type MoK\a
_diffrn_radiation_wavelength 0.71073
_diffrn_reflns_av_R_equivalents 0.0620
_diffrn_reflns_av_sigmaI/netI 0.0453
_diffrn_reflns_limit_h_max 12
_diffrn_reflns_limit_h_min -12
_diffrn_reflns_limit_k_max 24
_diffrn_reflns_limit_k_min -23
_diffrn_reflns_limit_l_max 13
_diffrn_reflns_limit_l_min -14
_diffrn_reflns_number 14826
_diffrn_reflns_theta_full 26.00
_diffrn_reflns_theta_max 26.00
_diffrn_reflns_theta_min 2.89
_exptl_absorpt_coefficient_mu 6.793
_exptl_absorpt_correction_T_max 0.29
_exptl_absorpt_correction_T_min 0.21
_exptl_absorpt_correction_type multi-scan
_exptl_absorpt_process_details '(SADABS; Sheldrick, 1996)'
_exptl_crystal_colour colorless
_exptl_crystal_density_diffrn 1.941
_exptl_crystal_density_method 'not measured'
_exptl_crystal_description prism
_exptl_crystal_F_000 1308
_exptl_crystal_size_max 0.24
_exptl_crystal_size_mid 0.20
_exptl_crystal_size_min 0.18
_refine_diff_density_max 1.084
_refine_diff_density_min -1.602
_refine_ls_abs_structure_details Refinement
_refine_ls_extinction_method none
_refine_ls_goodness_of_fit_ref 1.043
_refine_ls_hydrogen_treatment constr
_refine_ls_matrix_type full
_refine_ls_number_parameters 310
_refine_ls_number_reflns 4397
_refine_ls_number_restraints 0
_refine_ls_restrained_S_all 1.043
_refine_ls_R_factor_all 0.0568
_refine_ls_R_factor_gt 0.0446
_refine_ls_shift/su_max 0.000
_refine_ls_shift/su_mean 0.000
_refine_ls_structure_factor_coef Fsqd
_refine_ls_weighting_details 'calc w=1/[\s^2^(Fo^2^)+(0.08P)^2^+1.99P] where P=(Fo^2^+2Fc^2^)/3'
_refine_ls_weighting_scheme calc
_refine_ls_wR_factor_gt 0.1163
_refine_ls_wR_factor_ref 0.1214
_reflns_number_gt 3744
_reflns_number_total 4397
_reflns_threshold_expression I>2\s(I)
_cod_data_source_file lh2830.cif
_cod_data_source_block I
_cod_depositor_comments
;
The following automatic conversions were performed:
'_symmetry_cell_setting' value 'Monoclinic' changed to 'monoclinic'
according to '/home/saulius/struct/CIF-dictionaries/cif_core.dic'
dictionary named 'cif_core.dic' version 2.4.1 from 2010-06-29.

Automatic conversion script
Id: cif_fix_enum 1527 2010-12-29 10:47:43Z saulius 

The following automatic conversions were performed:

'_symmetry_cell_setting' value 'Monoclinic' changed to 'monoclinic'
according to /home/saulius/struct/CIF-dictionaries/cif_core.dic
dictionary named 'cif_core.dic' version 2.4.1 from 2010-06-29.

Automatic conversion script
Id: cif_fix_values 1715 2011-07-08 13:25:40Z adriana 
;
_cod_original_sg_symbol_H-M 'P 21/n'
_cod_database_code 2222783
_cod_database_fobs_code 2222783

loop_
_symmetry_equiv_pos_as_xyz
'x, y, z'
'-x+1/2, y+1/2, -z+1/2'
'-x, -y, -z'
'x-1/2, -y-1/2, z-1/2'

loop_
_atom_site_type_symbol
_atom_site_label
_atom_site_fract_x
_atom_site_fract_y
_atom_site_fract_z
_atom_site_U_iso_or_equiv
_atom_site_adp_type
_atom_site_calc_flag
_atom_site_refinement_flags
_atom_site_occupancy
_atom_site_disorder_assembly
_atom_site_disorder_group
C C1 0.1031(7) 0.0816(3) 1.0464(6) 0.0335(15) Uani d . 1 . .
C C2 0.0283(8) 0.1117(4) 1.1206(6) 0.0395(17) Uani d . 1 . .
H H2A -0.0216 0.1506 1.0997 0.047 Uiso calc R 1 . .
C C3 0.0363(8) 0.0778(4) 1.2276(7) 0.0421(17) Uani d . 1 . .
H H3 -0.0152 0.0924 1.2791 0.051 Uiso calc R 1 . .
C C4 0.1222(7) 0.0205(4) 1.2612(6) 0.0357(15) Uani d . 1 . .
H H4 0.1289 0.0008 1.3359 0.043 Uiso calc R 1 . .
C C5 0.1937(7) -0.0058(4) 1.1866(6) 0.0370(16) Uani d . 1 . .
H H5 0.2490 -0.0428 1.2085 0.044 Uiso calc R 1 . .
C C6 0.1803(7) 0.0253(4) 1.0767(7) 0.0379(16) Uani d . 1 . .
C C7 0.1798(7) 0.0552(4) 0.8889(7) 0.0419(17) Uani d . 1 . .
H H7 0.1937 0.0537 0.8118 0.050 Uiso calc R 1 . .
C C8 0.3271(7) -0.0452(4) 0.9728(7) 0.0393(16) Uani d . 1 . .
H H8A 0.3203 -0.0567 0.8894 0.047 Uiso calc R 1 . .
H H8B 0.3010 -0.0842 1.0121 0.047 Uiso calc R 1 . .
C C9 0.4721(7) -0.0270(4) 1.0330(7) 0.0414(18) Uani d . 1 . .
H H9A 0.4770 -0.0121 1.1144 0.050 Uiso calc R 1 . .
H H9B 0.5275 -0.0667 1.0376 0.050 Uiso calc R 1 . .
C C10 0.0718(8) 0.3206(4) 0.9820(7) 0.0406(17) Uani d . 1 . .
C C11 -0.0801(8) 0.3230(3) 0.9266(7) 0.0349(16) Uani d . 1 . .
H H11A -0.1279 0.3025 0.9806 0.042 Uiso calc R 1 . .
H H11B -0.1098 0.3690 0.9130 0.042 Uiso calc R 1 . .
C C12 -0.2518(7) 0.2659(4) 0.7742(7) 0.0370(15) Uani d . 1 . .
H H12A -0.2759 0.2549 0.6893 0.044 Uiso calc R 1 . .
H H12B -0.3076 0.3029 0.7873 0.044 Uiso calc R 1 . .
C C13 -0.2778(7) 0.2037(4) 0.8490(6) 0.0321(15) Uani d . 1 . .
C C14 -0.0796(8) 0.3303(3) 0.7160(6) 0.0348(15) Uani d . 1 . .
H H14A 0.0002 0.3564 0.7497 0.042 Uiso calc R 1 . .
H H14B -0.1539 0.3611 0.6894 0.042 Uiso calc R 1 . .
C C15 -0.0589(8) 0.2912(4) 0.6100(7) 0.0385(16) Uani d . 1 . .
H H15A -0.1428 0.2700 0.5699 0.046 Uiso calc R 1 . .
H H15B -0.0341 0.3218 0.5534 0.046 Uiso calc R 1 . .
C C16 0.0334(8) 0.1861(3) 0.5512(7) 0.0356(15) Uani d . 1 . .
H H16A 0.0232 0.2068 0.4731 0.043 Uiso calc R 1 . .
H H16B 0.1149 0.1595 0.5675 0.043 Uiso calc R 1 . .
C C17 -0.0798(7) 0.1425(3) 0.5481(6) 0.0313(14) Uani d . 1 . .
C C18 0.1874(7) 0.2721(4) 0.6685(7) 0.0415(17) Uani d . 1 . .
H H18A 0.2052 0.2850 0.5923 0.050 Uiso calc R 1 . .
H H18B 0.1872 0.3124 0.7154 0.050 Uiso calc R 1 . .
C C19 0.2947(7) 0.2284(4) 0.7319(7) 0.0363(15) Uani d . 1 . .
H H20A 0.2877 0.0381 0.5581 0.055 Uiso d R 1 . .
H H20B 0.4119 0.0503 0.6662 0.055 Uiso d R 1 . .
H H20C 0.4187 -0.0043 0.5697 0.055 Uiso d R 1 . .
C C20 0.3614(9) 0.0155(4) 0.6152(7) 0.0436(18) Uani d . 1 . .
Hg Hg1 0.02119(3) 0.185765(13) 0.82144(2) 0.03426(13) Uani d . 1 . .
N N1 0.1043(6) 0.1013(3) 0.9279(6) 0.0395(14) Uani d . 1 . .
N N2 0.2331(6) 0.0113(3) 0.9788(6) 0.0385(14) Uani d . 1 . .
N N3 -0.1082(6) 0.2859(3) 0.8103(6) 0.0375(13) Uani d . 1 . .
N N4 0.0466(6) 0.2392(3) 0.6444(5) 0.0366(13) Uani d . 1 . .
O O1 0.1436(5) 0.2817(3) 0.9589(5) 0.0465(13) Uani d . 1 . .
O O2 0.1103(5) 0.3704(3) 1.0576(5) 0.0414(12) Uani d . 1 . .
H H2 0.1924 0.3733 1.0740 0.050 Uiso calc R 1 . .
O O3 -0.1763(5) 0.1700(3) 0.9062(5) 0.0412(13) Uani d . 1 . .
O O4 -0.3977(6) 0.1878(3) 0.8430(5) 0.0443(13) Uani d . 1 . .
O O5 -0.1373(5) 0.1400(3) 0.6322(5) 0.0380(11) Uani d . 1 . .
O O6 -0.1182(6) 0.1106(3) 0.4498(5) 0.0502(15) Uani d . 1 . .
O O7 0.2823(6) 0.1763(3) 0.7841(6) 0.0443(13) Uani d . 1 . .
O O8 0.4098(5) 0.2491(3) 0.7194(5) 0.0401(12) Uani d . 1 . .
H H8 0.4604 0.2171 0.7225 0.048 Uiso calc R 1 . .
O O9 0.3170(5) -0.0289(3) 0.6776(5) 0.0415(12) Uani d . 1 . .
H H9 0.2418 -0.0408 0.6411 0.050 Uiso calc R 1 . .

loop_
_atom_site_aniso_label
_atom_site_aniso_U_11
_atom_site_aniso_U_22
_atom_site_aniso_U_33
_atom_site_aniso_U_12
_atom_site_aniso_U_13
_atom_site_aniso_U_23
C1 0.040(4) 0.027(3) 0.029(3) -0.005(3) 0.000(3) -0.007(3)
C2 0.041(4) 0.040(4) 0.031(4) 0.001(3) -0.004(3) -0.002(3)
C3 0.041(4) 0.042(4) 0.046(4) 0.004(3) 0.015(3) 0.010(3)
C4 0.029(3) 0.042(4) 0.034(4) 0.000(3) 0.001(3) 0.007(3)
C5 0.042(4) 0.032(4) 0.033(4) 0.004(3) 0.000(3) 0.001(3)
C6 0.027(3) 0.039(4) 0.044(4) 0.005(3) 0.001(3) 0.008(3)
C7 0.038(4) 0.040(4) 0.046(4) 0.010(3) 0.007(3) 0.006(3)
C8 0.034(4) 0.044(4) 0.042(4) -0.005(3) 0.014(3) -0.002(3)
C9 0.032(4) 0.046(4) 0.050(5) -0.005(3) 0.016(3) -0.013(4)
C10 0.038(4) 0.051(5) 0.035(4) 0.007(3) 0.013(3) 0.007(3)
C11 0.039(4) 0.030(3) 0.038(4) -0.005(3) 0.014(3) 0.009(3)
C12 0.040(4) 0.036(4) 0.037(4) 0.011(3) 0.013(3) 0.009(3)
C13 0.034(4) 0.038(4) 0.026(3) 0.011(3) 0.011(3) 0.003(3)
C14 0.037(4) 0.030(3) 0.031(4) -0.004(3) -0.005(3) 0.000(3)
C15 0.045(4) 0.043(4) 0.030(4) 0.003(3) 0.015(3) 0.004(3)
C16 0.036(4) 0.035(4) 0.038(4) -0.008(3) 0.013(3) -0.002(3)
C17 0.031(3) 0.020(3) 0.040(4) 0.003(3) 0.004(3) 0.002(3)
C18 0.041(4) 0.036(4) 0.047(4) -0.012(3) 0.011(3) 0.002(3)
C19 0.031(3) 0.038(4) 0.045(4) -0.005(3) 0.018(3) 0.005(3)
C20 0.062(5) 0.029(3) 0.037(4) -0.011(3) 0.008(4) -0.001(3)
Hg1 0.02994(18) 0.03898(19) 0.03433(18) 0.00717(11) 0.00868(11) 0.00914(11)
N1 0.033(3) 0.047(4) 0.035(3) 0.010(3) 0.001(3) 0.010(3)
N2 0.035(3) 0.045(3) 0.034(3) -0.004(3) 0.005(3) 0.004(3)
N3 0.044(3) 0.037(3) 0.034(3) 0.006(3) 0.014(3) 0.003(3)
N4 0.032(3) 0.045(3) 0.032(3) -0.007(3) 0.007(2) 0.000(3)
O1 0.036(3) 0.061(4) 0.039(3) 0.005(3) 0.001(2) -0.007(3)
O2 0.028(3) 0.053(3) 0.049(3) -0.004(2) 0.020(2) -0.002(3)
O3 0.042(3) 0.044(3) 0.041(3) 0.012(2) 0.017(2) 0.024(2)
O4 0.033(3) 0.057(4) 0.042(3) 0.002(2) 0.008(2) 0.015(2)
O5 0.031(2) 0.044(3) 0.038(3) 0.002(2) 0.006(2) 0.008(2)
O6 0.050(3) 0.056(3) 0.050(3) -0.030(3) 0.023(3) -0.018(3)
O7 0.039(3) 0.036(3) 0.056(4) -0.012(2) 0.009(3) 0.011(2)
O8 0.029(2) 0.053(3) 0.040(3) -0.005(2) 0.012(2) 0.014(2)
O9 0.044(3) 0.050(3) 0.035(3) -0.015(2) 0.018(2) -0.006(2)

loop_
_atom_type_symbol
_atom_type_description
_atom_type_scat_dispersion_real
_atom_type_scat_dispersion_imag
_atom_type_scat_source
C C 0.0033 0.0016 'International Tables Vol C Tables 4.2.6.8 and 6.1.1.4'
H H 0.0000 0.0000 'International Tables Vol C Tables 4.2.6.8 and 6.1.1.4'
N N 0.0061 0.0033 'International Tables Vol C Tables 4.2.6.8 and 6.1.1.4'
O O 0.0106 0.0060 'International Tables Vol C Tables 4.2.6.8 and 6.1.1.4'
Hg Hg -2.3894 9.2266 'International Tables Vol C Tables 4.2.6.8 and 6.1.1.4'

loop_
_geom_angle_atom_site_label_1
_geom_angle_atom_site_label_2
_geom_angle_atom_site_label_3
_geom_angle_site_symmetry_1
_geom_angle_site_symmetry_3
_geom_angle
_geom_angle_publ_flag
C6 C1 C2 . . 124.2(7) ?
C6 C1 N1 . . 109.3(6) ?
C2 C1 N1 . . 126.3(6) ?
C3 C2 C1 . . 113.6(7) ?
C3 C2 H2A . . 123.2 ?
C1 C2 H2A . . 123.2 ?
C2 C3 C4 . . 121.8(7) ?
C2 C3 H3 . . 119.1 ?
C4 C3 H3 . . 119.1 ?
C5 C4 C3 . . 121.9(7) ?
C5 C4 H4 . . 119.1 ?
C3 C4 H4 . . 119.1 ?
C4 C5 C6 . . 116.7(7) ?
C4 C5 H5 . . 121.6 ?
C6 C5 H5 . . 121.6 ?
C1 C6 C5 . . 121.6(7) ?
C1 C6 N2 . . 106.0(6) ?
C5 C6 N2 . . 132.4(7) ?
N1 C7 N2 . . 110.3(7) ?
N1 C7 H7 . . 124.9 ?
N2 C7 H7 . . 124.9 ?
N2 C8 C9 . . 111.6(6) ?
N2 C8 H8A . . 109.3 ?
C9 C8 H8A . . 109.3 ?
N2 C8 H8B . . 109.3 ?
C9 C8 H8B . . 109.3 ?
H8A C8 H8B . . 108.0 ?
C9 C9 C8 3_657 . 113.0(9) ?
C9 C9 H9A 3_657 . 109.0 ?
C8 C9 H9A . . 109.0 ?
C9 C9 H9B 3_657 . 109.0 ?
C8 C9 H9B . . 109.0 ?
H9A C9 H9B . . 107.8 ?
O1 C10 O2 . . 123.9(8) ?
O1 C10 C11 . . 124.8(8) ?
O2 C10 C11 . . 111.3(6) ?
N3 C11 C10 . . 108.2(6) ?
N3 C11 H11A . . 110.1 ?
C10 C11 H11A . . 110.1 ?
N3 C11 H11B . . 110.1 ?
C10 C11 H11B . . 110.1 ?
H11A C11 H11B . . 108.4 ?
N3 C12 C13 . . 110.5(6) ?
N3 C12 H12A . . 109.5 ?
C13 C12 H12A . . 109.5 ?
N3 C12 H12B . . 109.5 ?
C13 C12 H12B . . 109.5 ?
H12A C12 H12B . . 108.1 ?
O4 C13 O3 . . 124.0(7) ?
O4 C13 C12 . . 117.8(6) ?
O3 C13 C12 . . 118.1(6) ?
N3 C14 C15 . . 111.8(6) ?
N3 C14 H14A . . 109.2 ?
C15 C14 H14A . . 109.2 ?
N3 C14 H14B . . 109.2 ?
C15 C14 H14B . . 109.2 ?
H14A C14 H14B . . 107.9 ?
N4 C15 C14 . . 112.7(6) ?
N4 C15 H15A . . 109.1 ?
C14 C15 H15A . . 109.1 ?
N4 C15 H15B . . 109.1 ?
C14 C15 H15B . . 109.1 ?
H15A C15 H15B . . 107.8 ?
C17 C16 N4 . . 112.3(6) ?
C17 C16 H16A . . 109.1 ?
N4 C16 H16A . . 109.1 ?
C17 C16 H16B . . 109.1 ?
N4 C16 H16B . . 109.1 ?
H16A C16 H16B . . 107.9 ?
O5 C17 O6 . . 124.2(6) ?
O5 C17 C16 . . 122.2(6) ?
O6 C17 C16 . . 113.5(6) ?
C19 C18 N4 . . 113.2(6) ?
C19 C18 H18A . . 108.9 ?
N4 C18 H18A . . 108.9 ?
C19 C18 H18B . . 108.9 ?
N4 C18 H18B . . 108.9 ?
H18A C18 H18B . . 107.7 ?
O7 C19 O8 . . 122.2(7) ?
O7 C19 C18 . . 126.9(7) ?
O8 C19 C18 . . 110.8(6) ?
O9 C20 H20A . . 111.4 ?
O9 C20 H20B . . 111.5 ?
H20A C20 H20B . . 106.6 ?
O9 C20 H20C . . 111.3 ?
H20A C20 H20C . . 107.5 ?
H20B C20 H20C . . 108.3 ?
N1 Hg1 N4 . . 137.4(2) ?
N1 Hg1 N3 . . 146.4(2) ?
N4 Hg1 N3 . . 75.6(2) ?
N1 Hg1 O3 . . 85.8(2) ?
N4 Hg1 O3 . . 131.86(19) ?
N3 Hg1 O3 . . 68.26(19) ?
N1 Hg1 O5 . . 106.7(2) ?
N4 Hg1 O5 . . 67.09(18) ?
N3 Hg1 O5 . . 91.30(19) ?
O3 Hg1 O5 . . 82.73(18) ?
N1 Hg1 O1 . . 99.7(2) ?
N4 Hg1 O1 . . 92.9(2) ?
N3 Hg1 O1 . . 66.2(2) ?
O3 Hg1 O1 . . 100.25(19) ?
O5 Hg1 O1 . . 153.57(18) ?
C7 N1 C1 . . 105.6(6) ?
C7 N1 Hg1 . . 122.1(5) ?
C1 N1 Hg1 . . 132.2(5) ?
C7 N2 C6 . . 108.5(6) ?
C7 N2 C8 . . 126.6(6) ?
C6 N2 C8 . . 124.9(6) ?
C14 N3 C12 . . 108.5(6) ?
C14 N3 C11 . . 109.0(5) ?
C12 N3 C11 . . 110.2(6) ?
C14 N3 Hg1 . . 109.5(4) ?
C12 N3 Hg1 . . 106.9(4) ?
C11 N3 Hg1 . . 112.6(4) ?
C15 N4 C16 . . 112.1(6) ?
C15 N4 C18 . . 109.8(6) ?
C16 N4 C18 . . 110.4(6) ?
C15 N4 Hg1 . . 108.6(4) ?
C16 N4 Hg1 . . 106.5(4) ?
C18 N4 Hg1 . . 109.3(4) ?
C10 O1 Hg1 . . 113.3(6) ?
C10 O2 H2 . . 109.5 ?
C13 O3 Hg1 . . 112.0(4) ?
C17 O5 Hg1 . . 108.7(4) ?
C19 O8 H8 . . 109.5 ?
C20 O9 H9 . . 109.5 ?

loop_
_geom_bond_atom_site_label_1
_geom_bond_atom_site_label_2
_geom_bond_site_symmetry_2
_geom_bond_distance
_geom_bond_publ_flag
C1 C6 . 1.372(10) ?
C1 C2 . 1.412(11) ?
C1 N1 . 1.417(9) ?
C2 C3 . 1.388(10) ?
C2 H2A . 0.9300 ?
C3 C4 . 1.440(10) ?
C3 H3 . 0.9300 ?
C4 C5 . 1.361(10) ?
C4 H4 . 0.9300 ?
C5 C6 . 1.383(10) ?
C5 H5 . 0.9300 ?
C6 N2 . 1.389(10) ?
C7 N1 . 1.348(10) ?
C7 N2 . 1.364(10) ?
C7 H7 . 0.9300 ?
C8 N2 . 1.498(10) ?
C8 C9 . 1.527(10) ?
C8 H8A . 0.9700 ?
C8 H8B . 0.9700 ?
C9 C9 3_657 1.509(15) ?
C9 H9A . 0.9700 ?
C9 H9B . 0.9700 ?
C10 O1 . 1.148(10) ?
C10 O2 . 1.316(10) ?
C10 C11 . 1.536(11) ?
C11 N3 . 1.492(10) ?
C11 H11A . 0.9700 ?
C11 H11B . 0.9700 ?
C12 N3 . 1.488(10) ?
C12 C13 . 1.569(10) ?
C12 H12A . 0.9700 ?
C12 H12B . 0.9700 ?
C13 O4 . 1.258(9) ?
C13 O3 . 1.282(9) ?
C14 N3 . 1.481(9) ?
C14 C15 . 1.503(11) ?
C14 H14A . 0.9700 ?
C14 H14B . 0.9700 ?
C15 N4 . 1.486(10) ?
C15 H15A . 0.9700 ?
C15 H15B . 0.9700 ?
C16 C17 . 1.446(9) ?
C16 N4 . 1.489(9) ?
C16 H16A . 0.9700 ?
C16 H16B . 0.9700 ?
C17 O5 . 1.248(9) ?
C17 O6 . 1.271(9) ?
C18 C19 . 1.456(11) ?
C18 N4 . 1.552(9) ?
C18 H18A . 0.9700 ?
C18 H18B . 0.9700 ?
C19 O7 . 1.224(9) ?
C19 O8 . 1.293(8) ?
C20 O9 . 1.291(9) ?
C20 H20A . 0.9822 ?
C20 H20B . 0.9735 ?
C20 H20C . 0.9611 ?
Hg1 N1 . 2.138(6) y
Hg1 N4 . 2.364(6) y
Hg1 N3 . 2.390(6) y
Hg1 O3 . 2.473(5) y
Hg1 O5 . 2.547(5) y
Hg1 O1 . 2.604(6) y
O2 H2 . 0.8200 ?
O8 H8 . 0.8200 ?
O9 H9 . 0.8200 ?

loop_
_geom_hbond_atom_site_label_D
_geom_hbond_atom_site_label_H
_geom_hbond_atom_site_label_A
_geom_hbond_site_symmetry_A
_geom_hbond_distance_DH
_geom_hbond_distance_HA
_geom_hbond_distance_DA
_geom_hbond_angle_DHA
O2 H2 O5 4_666 0.82 1.74 2.534(7) 164
O8 H8 O4 1_655 0.82 1.84 2.462(7) 131
O9 H9 O6 3_556 0.82 2.00 2.744(7) 150

loop_
_geom_torsion_atom_site_label_1
_geom_torsion_atom_site_label_2
_geom_torsion_atom_site_label_3
_geom_torsion_atom_site_label_4
_geom_torsion_site_symmetry_1
_geom_torsion_site_symmetry_2
_geom_torsion_site_symmetry_3
_geom_torsion_site_symmetry_4
_geom_torsion
_geom_torsion_publ_flag
C6 C1 C2 C3 . . . . -1.8(11) ?
N1 C1 C2 C3 . . . . 173.8(7) ?
C1 C2 C3 C4 . . . . 4.6(11) ?
C2 C3 C4 C5 . . . . -4.0(12) ?
C3 C4 C5 C6 . . . . 0.1(11) ?
C2 C1 C6 C5 . . . . -1.9(11) ?
N1 C1 C6 C5 . . . . -178.2(7) ?
C2 C1 C6 N2 . . . . 178.3(7) ?
N1 C1 C6 N2 . . . . 2.0(8) ?
C4 C5 C6 C1 . . . . 2.7(11) ?
C4 C5 C6 N2 . . . . -177.5(8) ?
N2 C8 C9 C9 . . . 3_657 -67.0(10) ?
O1 C10 C11 N3 . . . . -21.5(10) ?
O2 C10 C11 N3 . . . . 156.8(6) ?
N3 C12 C13 O4 . . . . 168.5(6) ?
N3 C12 C13 O3 . . . . -15.8(9) ?
N3 C14 C15 N4 . . . . -54.6(8) ?
N4 C16 C17 O5 . . . . -16.4(10) ?
N4 C16 C17 O6 . . . . 159.9(6) ?
N4 C18 C19 O7 . . . . -14.0(12) ?
N4 C18 C19 O8 . . . . 161.4(6) ?
N2 C7 N1 C1 . . . . -4.4(8) ?
N2 C7 N1 Hg1 . . . . 172.8(5) ?
C6 C1 N1 C7 . . . . 1.4(8) ?
C2 C1 N1 C7 . . . . -174.8(7) ?
C6 C1 N1 Hg1 . . . . -175.4(5) ?
C2 C1 N1 Hg1 . . . . 8.4(11) ?
N4 Hg1 N1 C7 . . . . -12.1(8) ?
N3 Hg1 N1 C7 . . . . -178.3(5) ?
O3 Hg1 N1 C7 . . . . 143.1(6) ?
O5 Hg1 N1 C7 . . . . 62.0(6) ?
O1 Hg1 N1 C7 . . . . -117.2(6) ?
N4 Hg1 N1 C1 . . . . 164.2(5) ?
N3 Hg1 N1 C1 . . . . -2.0(9) ?
O3 Hg1 N1 C1 . . . . -40.6(6) ?
O5 Hg1 N1 C1 . . . . -121.7(6) ?
O1 Hg1 N1 C1 . . . . 59.1(7) ?
N1 C7 N2 C6 . . . . 5.8(9) ?
N1 C7 N2 C8 . . . . -177.3(6) ?
C1 C6 N2 C7 . . . . -4.7(8) ?
C5 C6 N2 C7 . . . . 175.6(8) ?
C1 C6 N2 C8 . . . . 178.3(6) ?
C5 C6 N2 C8 . . . . -1.4(13) ?
C9 C8 N2 C7 . . . . 100.6(9) ?
C9 C8 N2 C6 . . . . -82.9(9) ?
C15 C14 N3 C12 . . . . -79.7(7) ?
C15 C14 N3 C11 . . . . 160.2(6) ?
C15 C14 N3 Hg1 . . . . 36.6(7) ?
C13 C12 N3 C14 . . . . 163.5(6) ?
C13 C12 N3 C11 . . . . -77.1(7) ?
C13 C12 N3 Hg1 . . . . 45.5(6) ?
C10 C11 N3 C14 . . . . -80.9(7) ?
C10 C11 N3 C12 . . . . 160.1(6) ?
C10 C11 N3 Hg1 . . . . 40.9(6) ?
N1 Hg1 N3 C14 . . . . 159.6(5) ?
N4 Hg1 N3 C14 . . . . -10.8(4) ?
O3 Hg1 N3 C14 . . . . -158.4(5) ?
O5 Hg1 N3 C14 . . . . -76.7(5) ?
O1 Hg1 N3 C14 . . . . 89.0(5) ?
N1 Hg1 N3 C12 . . . . -83.0(6) ?
N4 Hg1 N3 C12 . . . . 106.5(4) ?
O3 Hg1 N3 C12 . . . . -41.0(4) ?
O5 Hg1 N3 C12 . . . . 40.6(4) ?
O1 Hg1 N3 C12 . . . . -153.7(5) ?
N1 Hg1 N3 C11 . . . . 38.1(7) ?
N4 Hg1 N3 C11 . . . . -132.3(5) ?
O3 Hg1 N3 C11 . . . . 80.1(5) ?
O5 Hg1 N3 C11 . . . . 161.8(4) ?
O1 Hg1 N3 C11 . . . . -32.5(4) ?
C14 C15 N4 C16 . . . . 159.3(6) ?
C14 C15 N4 C18 . . . . -77.6(8) ?
C14 C15 N4 Hg1 . . . . 41.9(7) ?
C17 C16 N4 C15 . . . . -72.5(8) ?
C17 C16 N4 C18 . . . . 164.8(6) ?
C17 C16 N4 Hg1 . . . . 46.2(7) ?
C19 C18 N4 C15 . . . . 165.0(6) ?
C19 C18 N4 C16 . . . . -71.0(8) ?
C19 C18 N4 Hg1 . . . . 45.9(7) ?
N1 Hg1 N4 C15 . . . . 171.9(5) ?
N3 Hg1 N4 C15 . . . . -15.9(5) ?
O3 Hg1 N4 C15 . . . . 26.0(6) ?
O5 Hg1 N4 C15 . . . . 81.8(5) ?
O1 Hg1 N4 C15 . . . . -80.5(5) ?
N1 Hg1 N4 C16 . . . . 51.0(6) ?
N3 Hg1 N4 C16 . . . . -136.8(5) ?
O3 Hg1 N4 C16 . . . . -94.9(5) ?
O5 Hg1 N4 C16 . . . . -39.1(4) ?
O1 Hg1 N4 C16 . . . . 158.6(4) ?
N1 Hg1 N4 C18 . . . . -68.3(6) ?
N3 Hg1 N4 C18 . . . . 103.8(5) ?
O3 Hg1 N4 C18 . . . . 145.8(4) ?
O5 Hg1 N4 C18 . . . . -158.5(5) ?
O1 Hg1 N4 C18 . . . . 39.3(5) ?
O2 C10 O1 Hg1 . . . . 174.3(6) ?
C11 C10 O1 Hg1 . . . . -7.6(10) ?
N1 Hg1 O1 C10 . . . . -125.7(6) ?
N4 Hg1 O1 C10 . . . . 95.2(6) ?
N3 Hg1 O1 C10 . . . . 22.3(6) ?
O3 Hg1 O1 C10 . . . . -38.2(6) ?
O5 Hg1 O1 C10 . . . . 56.1(8) ?
O4 C13 O3 Hg1 . . . . 153.3(6) ?
C12 C13 O3 Hg1 . . . . -22.1(8) ?
N1 Hg1 O3 C13 . . . . -166.5(5) ?
N4 Hg1 O3 C13 . . . . -9.0(6) ?
N3 Hg1 O3 C13 . . . . 35.3(5) ?
O5 Hg1 O3 C13 . . . . -59.1(5) ?
O1 Hg1 O3 C13 . . . . 94.4(5) ?
O6 C17 O5 Hg1 . . . . 163.8(6) ?
C16 C17 O5 Hg1 . . . . -20.2(8) ?
N1 Hg1 O5 C17 . . . . -101.6(5) ?
N4 Hg1 O5 C17 . . . . 33.4(4) ?
N3 Hg1 O5 C17 . . . . 107.1(5) ?
O3 Hg1 O5 C17 . . . . 175.0(5) ?
O1 Hg1 O5 C17 . . . . 76.6(6) ?
